data_2021867
loop_
_publ_author_name
'Roche, D.'
'M\'etin, J.'
'Madesclaire, M.'

_publ_section_title
;
 (E)-3-(4-Chlorophenyl)-3-cyclopropyl-2-(phenylthio)acrylonitrile
;
_journal_issue 12
_journal_name_full 'Acta Crystallographica Section C Crystal Structure Communications'
_journal_page_first 3104
_journal_paper_doi 10.1107/S0108270196007172
_journal_volume 52
_journal_year 1996
_chemical_formula_iupac 'C18 H14 Cl1 N1 S1'
_chemical_formula_sum 'C18 H14 Cl N S'
_chemical_formula_weight 311.828
_space_group_IT_number 19
_space_group_name_Hall 'P 2ac 2ab'
_space_group_name_H-M_alt 'P 21 21 21'
_symmetry_cell_setting orthorhombic
_symmetry_space_group_name_Hall 'P 2ac 2ab'
_symmetry_space_group_name_H-M 'P 21 21 21'
_atom_type_scat_source IntTabIV
_cell_angle_alpha 90
_cell_angle_beta 90
_cell_angle_gamma 90
_cell_formula_units_Z 4
_cell_length_a 5.7390(10)
_cell_length_b 7.621(2)
_cell_length_c 36.561(5)
_cell_measurement_reflns_used 25
_cell_measurement_temperature 293
_cell_measurement_theta_max 12
_cell_measurement_theta_min 6
_cell_volume 1599.1(5)
_computing_cell_refinement 'CAD-4 Software'
_computing_data_collection 'CAD-4 Software (Enraf-Nonius, 1989)'
_computing_data_reduction 'MolEN (Fair, 1990)'
_computing_molecular_graphics 'ORTEPII (Johnson, 1976)'
_computing_structure_refinement MolEN
_computing_structure_solution MolEN
_diffrn_measurement_device 'Enraf-Nonius CAD-4'
_diffrn_measurement_method \q/2\q
_diffrn_radiation_type MoK\a
_diffrn_radiation_wavelength 0.71073
_diffrn_reflns_av_R_equivalents 0
_diffrn_reflns_limit_h_max 8
_diffrn_reflns_limit_h_min 0
_diffrn_reflns_limit_k_max 10
_diffrn_reflns_limit_k_min 0
_diffrn_reflns_limit_l_max 51
_diffrn_reflns_limit_l_min 0
_diffrn_reflns_number 2755
_diffrn_reflns_theta_max 30
_diffrn_standards_decay_% 2
_diffrn_standards_interval_time 60
_diffrn_standards_number 3
_exptl_absorpt_coefficient_mu 0.362
_exptl_absorpt_correction_type none
_exptl_crystal_colour colourless
_exptl_crystal_density_diffrn 1.2953
_exptl_crystal_density_meas 1.26
_exptl_crystal_density_method 'flotation in xylene'
_exptl_crystal_description prismatic
_exptl_crystal_F_000 648
_exptl_crystal_size_max 0.23
_exptl_crystal_size_mid 0.20
_exptl_crystal_size_min 0.15
_refine_diff_density_max 0.31
_refine_diff_density_min -0.11
_refine_ls_extinction_coef 'g = 0.566 x 10^-7^'
_refine_ls_extinction_method 'Stout & Jensen (1968)'
_refine_ls_goodness_of_fit_obs 1.34
_refine_ls_hydrogen_treatment noref
_refine_ls_number_parameters 191
_refine_ls_number_reflns 1462
_refine_ls_R_factor_obs 0.049
_refine_ls_shift/esd_max 0.01
_refine_ls_structure_factor_coef F
_refine_ls_weighting_details 'w = 1/\s^2^(F)'
_refine_ls_weighting_scheme calc
_refine_ls_wR_factor_obs 0.049
_reflns_number_observed 1466
_reflns_number_total 2755
_reflns_observed_criterion I>2\s(I)
_cod_data_source_file cf1104sup1.cif
_cod_data_source_block cf1104a
_cod_depositor_comments
;
The following automatic conversions were performed:

data item '_refine_ls_weighting_scheme' value 'w = 1/\s^2^(F)' was
changed to 'calc'. A new data item '_refine_ls_weighting_details' was
created with the value set to 'w = 1/\s^2^(F)'.

Automatic conversion script
Id: cif_fix_values 7556 2019-12-06 15:28:31Z antanas 
;
_cod_original_cell_volume 1599.1(6)
_cod_original_formula_sum 'C18 H14 Cl1 N1 S1'
_cod_database_code 2021867

loop_
_symmetry_equiv_pos_as_xyz
x,y,z
1/2-x,-y,1/2+z
-x,1/2+y,1/2-z
1/2+x,1/2-y,-z

loop_
_atom_site_aniso_label
_atom_site_aniso_U_11
_atom_site_aniso_U_22
_atom_site_aniso_U_33
_atom_site_aniso_U_12
_atom_site_aniso_U_13
_atom_site_aniso_U_23
C1 0.045(2) 0.050(2) 0.036(2) 0.003(2) 0.003(2) 0.004(2)
C2 0.052(2) 0.033(2) 0.035(2) 0.009(2) -0.001(2) 0.003(2)
C3 0.054(3) 0.037(2) 0.037(2) 0.001(2) -0.002(2) -0.004(2)
C4 0.049(2) 0.036(2) 0.033(2) -0.008(2) 0.004(2) 0.005(2)
C5 0.058(3) 0.052(2) 0.040(2) -0.010(2) -0.003(2) -0.005(2)
C6 0.049(3) 0.054(2) 0.060(2) 0.001(2) 0.006(2) -0.004(2)
C7 0.061(3) 0.055(2) 0.044(2) -0.009(2) 0.017(2) -0.012(2)
C8 0.075(3) 0.070(3) 0.036(2) -0.015(3) -0.003(2) -0.014(2)
C9 0.056(3) 0.060(2) 0.041(2) 0.004(3) 0.001(2) 0.002(2)
C10 0.110(4) 0.043(2) 0.047(2) -0.009(3) 0.019(3) -0.003(2)
C11 0.157(5) 0.054(3) 0.053(2) -0.014(4) -0.001(3) 0.019(2)
C12 0.139(5) 0.057(3) 0.099(3) -0.037(4) 0.003(4) 0.002(3)
S13 0.0623(6) 0.0521(5) 0.0410(4) 0.0208(6) 0.0033(6) -0.0005(5)
C14 0.037(2) 0.031(2) 0.034(2) 0.002(2) 0.000(2) -0.0060(10)
C15 0.037(2) 0.044(2) 0.054(2) 0.003(2) 0.003(2) -0.007(2)
C16 0.058(3) 0.070(3) 0.034(2) 0.001(3) 0.007(2) -0.002(2)
C17 0.068(3) 0.060(2) 0.043(2) 0.000(3) -0.006(2) 0.003(2)
C18 0.049(2) 0.045(2) 0.056(2) 0.008(2) -0.009(2) -0.004(2)
C19 0.042(2) 0.044(2) 0.042(2) 0.001(2) 0.007(2) -0.003(2)
N20 0.079(3) 0.041(2) 0.067(2) -0.005(2) 0.014(2) 0.006(2)
Cl21 0.1050(10) 0.0904(8) 0.0832(7) 0.0030(10) 0.0282(8) -0.0405(6)

loop_
_atom_site_label
_atom_site_fract_x
_atom_site_fract_y
_atom_site_fract_z
_atom_site_U_iso_or_equiv
C(1) 0.3500(7) -0.1711(5) 0.89555(9) 3.44(8)
C(2) 0.3758(7) 0.0165(5) 0.89402(9) 3.16(8)
C(3) 0.5054(7) 0.0909(5) 0.86763(9) 3.38(9)
C(4) 0.6193(7) -0.0233(5) 0.84008(9) 3.11(8)
C(5) 0.8248(8) -0.1084(5) 0.84804(9) 3.93(9)
C(6) 0.9339(9) -0.2177(6) 0.82270(10) 4.30(10)
C(7) 0.8314(9) -0.2386(5) 0.78940(10) 4.22(9)
C(8) 0.6281(9) -0.1593(6) 0.78073(9) 4.80(10)
C(9) 0.5190(8) -0.0502(6) 0.80600(10) 4.14(9)
C(10) 0.5400(10) 0.2817(5) 0.86550(10) 5.30(10)
C(11) 0.5810(10) 0.3773(6) 0.83060(10) 6.90(10)
C(12) 0.7700(10) 0.3566(7) 0.8555(2) 7.80(10)
S(13) 0.2015(2) 0.13670(10) 0.92493(3) 4.09(2)
C(14) 0.2813(7) 0.0523(4) 0.96822(8) 2.67(7)
C(15) 0.1241(7) 0.0805(5) 0.99610(10) 3.56(8)
C(16) 0.1772(8) 0.0263(6) 1.03148(9) 4.30(10)
C(17) 0.3841(9) -0.0562(6) 1.03850(10) 4.50(10)
C(18) 0.5428(8) -0.0850(5) 1.01080(10) 3.93(9)
C(19) 0.4933(8) -0.0290(5) 0.97579(9) 3.37(8)
N(20) 0.3273(7) -0.3199(4) 0.89710(9) 4.91(9)
Cl(21) 0.9698(3) -0.3748(2) 0.75769(3) 7.32(3)
H(15) -0.022 0.144 0.991 4.6
H(16) 0.068 0.048 1.051 5.9
H(17) 0.421 -0.088 1.063 5.9
H(18) 0.683 -0.151 1.016 5.3
H(19) 0.604 -0.045 0.956 4.7
H(5) 0.898 -0.092 0.872 5.5
H(6) 1.078 -0.278 0.829 5.6
H(8) 0.555 -0.185 0.757 6.2
H(9) 0.378 0.020 0.801 5.6
H(10) 0.421 0.358 0.885 4.0
H(111) 0.578 0.319 0.809 4.0
H(112) 0.502 0.504 0.818 4.0
H(121) 0.899 0.277 0.850 4.0
H(122) 0.837 0.453 0.869 4.0

loop_
_geom_angle_atom_site_label_1
_geom_angle_atom_site_label_2
_geom_angle_atom_site_label_3
_geom_angle
_geom_angle_publ_flag
C(2) C(1) N(20) 179.1(4) yes
C(1) C(2) C(3) 120.3(3) yes
C(1) C(2) S(13) 115.6(3) yes
C(3) C(2) S(13) 123.6(3) yes
C(2) C(3) C(4) 118.9(3) yes
C(2) C(3) C(10) 122.1(3) yes
C(4) C(3) C(10) 119.0(3) yes
C(3) C(4) C(5) 120.7(3) no
C(3) C(4) C(9) 120.9(4) no
C(5) C(4) C(9) 118.4(3) no
C(4) C(5) C(6) 121.7(3) no
C(5) C(6) C(7) 118.0(4) no
C(6) C(7) C(8) 122.1(4) no
C(6) C(7) Cl(21) 117.8(4) no
C(8) C(7) Cl(21) 120.1(3) no
C(7) C(8) C(9) 119.9(4) no
C(4) C(9) C(8) 119.8(4) no
C(3) C(10) C(11) 123.5(3) yes
C(3) C(10) C(12) 121.0(4) yes
C(11) C(10) C(12) 57.4(4) yes
C(10) C(11) C(12) 61.1(4) yes
C(10) C(12) C(11) 61.5(4) yes
C(2) S(13) C(14) 103.7(2) yes
S(13) C(14) C(15) 115.8(3) no
S(13) C(14) C(19) 124.4(3) no
C(15) C(14) C(19) 119.6(3) no
C(14) C(15) C(16) 119.9(4) no
C(15) C(16) C(17) 120.0(4) no
C(16) C(17) C(18) 120.6(4) no
C(17) C(18) C(19) 119.7(4) no
C(14) C(19) C(18) 120.1(4) no
C(4) C(5) H(5) 119.7(4) no
C(6) C(5) H(5) 118.6(4) no
C(5) C(6) H(6) 120.4(4) no
C(7) C(6) H(6) 121.6(4) no
C(7) C(8) H(8) 119.0(4) no
C(9) C(8) H(8) 121.0(5) no
C(4) C(9) H(9) 116.1(4) no
C(8) C(9) H(9) 123.8(4) no
C(3) C(10) H(10) 112.4(4) no
C(11) C(10) H(10) 112.8(4) no
C(12) C(10) H(10) 119.3(4) no
C(10) C(11) H(111) 120.5(4) no
C(10) C(11) H(112) 133.6(5) no
C(12) C(11) H(111) 121.2(6) no
C(12) C(11) H(112) 129.9(5) no
H(111) C(11) H(112) 92.8(4) no
C(10) C(12) H(121) 119.2(5) no
C(10) C(12) H(122) 122.1(5) no
C(11) C(12) H(121) 120.0(5) no
C(11) C(12) H(122) 122.7(5) no
H(121) C(12) H(122) 106.4(5) no
C(14) C(15) H(15) 119.2(3) no
C(16) C(15) H(15) 120.9(4) no
C(15) C(16) H(16) 119.7(4) no
C(17) C(16) H(16) 120.3(4) no
C(16) C(17) H(17) 119.2(4) no
C(18) C(17) H(17) 120.2(5) no
C(17) C(18) H(18) 119.7(4) no
C(19) C(18) H(18) 120.4(4) no
C(14) C(19) H(19) 118.8(3) no
C(18) C(19) H(19) 121.1(4) no

loop_
_geom_bond_atom_site_label_1
_geom_bond_atom_site_label_2
_geom_bond_distance
_geom_bond_publ_flag
C(1) C(2) 1.438(5) yes
C(1) N(20) 1.143(5) yes
C(2) C(3) 1.344(5) yes
C(2) S(13) 1.766(4) yes
C(3) C(4) 1.483(5) yes
C(3) C(10) 1.470(5) yes
C(4) C(5) 1.377(6) no
C(4) C(9) 1.387(5) no
C(5) C(6) 1.395(6) no
C(6) C(7) 1.359(6) no
C(7) C(8) 1.352(7) no
C(7) Cl(21) 1.748(4) yes
C(8) C(9) 1.393(6) no
C(10) C(11) 1.487(6) yes
C(10) C(12) 1.482(9) yes
C(11) C(12) 1.426(9) yes
S(13) C(14) 1.769(3) yes
C(14) C(15) 1.378(5) no
C(14) C(19) 1.393(6) no
C(15) C(16) 1.392(5) no
C(16) C(17) 1.368(7) no
C(17) C(18) 1.379(6) no
C(18) C(19) 1.379(5) no
C(5) H(5) 0.982(4) no
C(6) H(6) 0.977(5) no
C(8) H(8) 1.000(4) no
C(9) H(9) 0.988(5) no
C(10) H(10) 1.156(5) no
C(11) H(111) 0.906(4) no
C(11) H(112) 1.164(5) no
C(12) H(121) 0.986(6) no
C(12) H(122) 0.952(5) no
C(15) H(15) 0.985(4) no
C(16) H(16) 0.959(4) no
C(17) H(17) 0.956(4) no
C(18) H(18) 0.966(4) no
C(19) H(19) 0.966(4) no

loop_
_geom_contact_atom_site_label_1
_geom_contact_atom_site_label_2
_geom_contact_distance
_geom_contact_site_symmetry_2
_geom_contact_publ_flag
C(10) N(20) 3.471(6) 1_565 no
C(1) C(5) 3.511(6) 1_455 no
C(6) C(12) 3.585(7) 1_545 no
C(7) C(11) 3.592(7) 1_545 no
C(1) C(6) 3.596(6) 1_455 no
C(15) C(18) 3.607(6) 1_455 no
C(6) N(20) 3.621(6) 1_655 no
C(6) C(9) 3.644(7) 1_655 no
C(11) N(20) 3.654(6) 1_565 no
C(6) C(11) 3.703(7) 1_545 no
C(2) C(5) 3.705(6) 1_455 no
C(5) N(20) 3.759(6) 1_455 no

loop_
_geom_torsion_atom_site_label_1
_geom_torsion_atom_site_label_2
_geom_torsion_atom_site_label_3
_geom_torsion_atom_site_label_4
_geom_torsion
_geom_torsion_publ_flag
N(20) C(1) C(2) S(13) 2.30(10) no
C(1) C(2) C(3) C(4) 0.5(6) yes
C(1) C(2) C(3) C(10) -178.7(4) yes
S(13) C(2) C(3) C(4) -171.7(3) yes
C(3) C(2) S(13) C(14) -130.1(4) yes
C(2) C(3) C(4) C(5) -80.6(5) yes
N(20) C(1) C(2) C(3) -170.5(3) no
S(13) C(2) C(3) C(10) 9.4(6) no
C(1) C(2) S(13) C(14) 57.4(3) no
C(2) C(3) C(4) C(9) 98.0(5) no
C(10) C(3) C(4) C(5) 98.6(5) no
C(10) C(3) C(4) C(9) -82.8(5) no
C(2) C(3) C(10) C(11) -150.7(6) no
C(2) C(3) C(10) C(12) 140.2(4) no
C(4) C(3) C(10) C(11) 30.1(8) no
C(4) C(3) C(10) C(12) -39.0(6) no
C(3) C(4) C(5) C(6) 179.4(4) no
C(9) C(4) C(5) C(6) 0.8(6) no
C(3) C(4) C(9) C(8) -179.4(4) no
C(5) C(4) C(9) C(8) -0.8(6) no
C(4) C(5) C(6) C(7) -0.1(6) no
C(5) C(6) C(7) C(8) -1.0(6) no
C(5) C(6) C(7) Cl(21) 179.6(3) no
C(6) C(7) C(8) C(9) 1.0(7) no
Cl(21) C(7) C(8) C(9) -179.7(3) no
C(7) C(8) C(9) C(4) 0.0(8) no
C(3) C(10) C(11) C(12) -100.1(6) no
C(3) C(10) C(12) C(11) 112.3(4) no
C(2) S(13) C(14) C(15) -160.0(3) no
C(2) S(13) C(14) C(19) 23.9(4) no
S(13) C(14) C(15) C(16) -176.8(3) no
C(19) C(14) C(15) C(16) -0.6(6) no
S(13) C(14) C(19) C(18) 177.6(3) no
C(15) C(14) C(19) C(18) 1.7(6) no
C(14) C(15) C(16) C(17) -0.6(6) no
C(15) C(16) C(17) C(18) 0.7(7) no
C(16) C(17) C(18) C(19) 0.4(6) no
C(17) C(18) C(19) C(14) -1.6(6) no
